data_8104236
loop_
_publ_author_name
'Boehm, H.'

_publ_section_title
;
 The high temperature modification of niobium tetratelluride Nb Te4
;
_journal_name_full 'Zeitschrift fuer Kristallographie (149,1979-)'
_journal_page_first 113
_journal_page_last 122
_journal_volume 180
_journal_year 1987
_chemical_formula_sum 'Nb Te4'
_space_group_IT_number 103
_symmetry_space_group_name_Hall 'P 4 -2c'
_symmetry_space_group_name_H-M 'P 4 c c'
_cell_angle_alpha 90
_cell_angle_beta 90
_cell_angle_gamma 90
_cell_formula_units_Z 2
_cell_length_a 6.551
_cell_length_b 6.551
_cell_length_c 6.847
_cell_volume 293.843
_citation_journal_id_ASTM ZEKRDZ
_cod_data_source_file Boehm_ZEKRDZ_1987_1796.cif
_cod_data_source_block Nb1Te4
_cod_original_cell_volume 293.8431
_cod_original_formula_sum 'Nb1 Te4'
_cod_database_code 8104236

loop_
_symmetry_equiv_pos_as_xyz
x,y,z
-y,x,z
-x,-y,z
y,-x,z
-x,y,z+1/2
-y,-x,z+1/2
x,-y,z+1/2
y,x,z+1/2

loop_
_atom_site_label
_atom_site_type_symbol
_atom_site_fract_x
_atom_site_fract_y
_atom_site_fract_z
_atom_site_occupancy
_atom_site_U_iso_or_equiv
Nb1 Nb+4 0 0 0.235 1 0.0
Te1 Te-1 0.144 0.3278 0 1 0.0
